data_7240660
loop_
_publ_author_name
'Roy, Parag'
'Ghosh, Animesh'

_publ_section_title
;
 Mechanochemical cocrystallization to improve the physicochemical
 properties of chlorzoxazone
;
_journal_name_full CrystEngComm
_journal_paper_doi 10.1039/D0CE00635A
_journal_year 2020
_chemical_formula_moiety 'C7 H4 Cl N O2, C6 H5 N O2'
_chemical_formula_sum 'C13 H9 Cl N2 O4'
_chemical_formula_weight 292.67
_chemical_name_systematic CHZ_PA
_space_group_crystal_system triclinic
_space_group_IT_number 2
_space_group_name_Hall '-P 1'
_space_group_name_H-M_alt 'P -1'
_atom_sites_solution_hydrogens mixed
_atom_sites_solution_primary dual
_audit_creation_date 2020-02-06
_audit_creation_method
;
Olex2 1.2
(compiled 2018.05.29 svn.r3508 for OlexSys, GUI svn.r5506)
;
_audit_update_record
;
2020-02-06 deposited with the CCDC.	2020-06-08 downloaded from the CCDC.
;
_cell_angle_alpha 99.238(5)
_cell_angle_beta 107.382(5)
_cell_angle_gamma 101.179(5)
_cell_formula_units_Z 2
_cell_length_a 7.5903(4)
_cell_length_b 9.0809(6)
_cell_length_c 9.7444(5)
_cell_measurement_reflns_used 2639
_cell_measurement_temperature 298
_cell_measurement_theta_max 29.2310
_cell_measurement_theta_min 4.4350
_cell_volume 611.46(7)
_computing_cell_refinement 'CrysAlisPro 1.171.38.46 (Rigaku OD, 2015)'
_computing_data_collection 'CrysAlisPro 1.171.38.46 (Rigaku OD, 2015)'
_computing_data_reduction 'CrysAlisPro 1.171.38.46 (Rigaku OD, 2015)'
_computing_molecular_graphics 'Olex2 (Dolomanov et al., 2009)'
_computing_publication_material 'Olex2 (Dolomanov et al., 2009)'
_computing_structure_refinement 'ShelXL (Sheldrick, 2015)'
_computing_structure_solution 'ShelXT (Sheldrick, 2015)'
_diffrn_ambient_temperature 298
_diffrn_detector 'CCD plate'
_diffrn_detector_area_resol_mean 10.4324
_diffrn_detector_type Atlas
_diffrn_measured_fraction_theta_full 0.997
_diffrn_measured_fraction_theta_max 0.835
_diffrn_measurement_details
;
List of Runs (angles in degrees, time in seconds):

  # Type    Start    End  Width  t~exp~   \w     \q     \k     \f   Frames
#--------------------------------------------------------------------------
  1  \w    -12.00  79.00   1.00   12.57    --   10.22  57.00 -90.00   91
  2  \w    -59.00  35.00   1.00   12.57    --   10.22 -57.00 120.00   94
  3  \w    -67.00  15.00   1.00   12.57    --  -10.38 -57.00 -30.00   82
;
_diffrn_measurement_device 'four-circle diffractometer'
_diffrn_measurement_device_type 'Xcalibur, Atlas'
_diffrn_measurement_method '\w scans'
_diffrn_orient_matrix_type 'CrysAlisPro convention (1999,Acta A55,543-557)'
_diffrn_orient_matrix_UB_11 -0.0519477000
_diffrn_orient_matrix_UB_12 -0.0028748000
_diffrn_orient_matrix_UB_13 -0.0745888000
_diffrn_orient_matrix_UB_21 -0.0203688000
_diffrn_orient_matrix_UB_22 0.0710818000
_diffrn_orient_matrix_UB_23 0.0228066000
_diffrn_orient_matrix_UB_31 0.0845666000
_diffrn_orient_matrix_UB_32 0.0405398000
_diffrn_orient_matrix_UB_33 -0.0083108000
_diffrn_radiation_monochromator graphite
_diffrn_radiation_probe x-ray
_diffrn_radiation_type MoK\a
_diffrn_radiation_wavelength 0.71073
_diffrn_reflns_av_R_equivalents 0.0092
_diffrn_reflns_av_unetI/netI 0.0168
_diffrn_reflns_Laue_measured_fraction_full 0.997
_diffrn_reflns_Laue_measured_fraction_max 0.835
_diffrn_reflns_limit_h_max 7
_diffrn_reflns_limit_h_min -10
_diffrn_reflns_limit_k_max 12
_diffrn_reflns_limit_k_min -11
_diffrn_reflns_limit_l_max 12
_diffrn_reflns_limit_l_min -11
_diffrn_reflns_number 4909
_diffrn_reflns_point_group_measured_fraction_full 0.997
_diffrn_reflns_point_group_measured_fraction_max 0.835
_diffrn_reflns_theta_full 25.242
_diffrn_reflns_theta_max 29.445
_diffrn_reflns_theta_min 3.617
_diffrn_source 'fine-focus sealed X-ray tube'
_diffrn_source_type 'Enhance (Mo) X-ray Source'
_exptl_absorpt_coefficient_mu 0.328
_exptl_absorpt_correction_T_max 1.00000
_exptl_absorpt_correction_T_min 0.73083
_exptl_absorpt_correction_type multi-scan
_exptl_absorpt_process_details
;
CrysAlisPro 1.171.38.46 (Rigaku Oxford Diffraction, 2015)
Empirical absorption correction using spherical harmonics,
 implemented in SCALE3 ABSPACK scaling algorithm.
;
_exptl_crystal_colour 'clear whiteish colourless'
_exptl_crystal_colour_lustre clear
_exptl_crystal_colour_modifier whiteish
_exptl_crystal_colour_primary colourless
_exptl_crystal_density_diffrn 1.590
_exptl_crystal_description block
_exptl_crystal_F_000 300
_exptl_crystal_preparation 'LIQUID ASSISTED GRINDING WITH ACN'
_exptl_crystal_recrystallization_method 'Re-crystallisation from solvent: ethyl acetate'
_exptl_crystal_size_max 0.3
_exptl_crystal_size_mid 0.2
_exptl_crystal_size_min 0.2
_refine_diff_density_max 0.165
_refine_diff_density_min -0.327
_refine_diff_density_rms 0.070
_refine_ls_extinction_method none
_refine_ls_goodness_of_fit_ref 1.048
_refine_ls_hydrogen_treatment mixed
_refine_ls_matrix_type full
_refine_ls_number_parameters 185
_refine_ls_number_reflns 2843
_refine_ls_number_restraints 0
_refine_ls_restrained_S_all 1.048
_refine_ls_R_factor_all 0.0417
_refine_ls_R_factor_gt 0.0359
_refine_ls_shift/su_max 0.000
_refine_ls_shift/su_mean 0.000
_refine_ls_structure_factor_coef Fsqd
_refine_ls_weighting_details 'w=1/[\s^2^(Fo^2^)+(0.0570P)^2^+0.1051P] where P=(Fo^2^+2Fc^2^)/3'
_refine_ls_weighting_scheme calc
_refine_ls_wR_factor_gt 0.0990
_refine_ls_wR_factor_ref 0.1043
_reflns_Friedel_coverage 0.000
_reflns_number_gt 2464
_reflns_number_total 2843
_reflns_threshold_expression 'I > 2\s(I)'
_cod_data_source_file d0ce00635a2.cif
_cod_data_source_block chz_pa
_cod_original_cell_volume 611.46(6)
_cod_database_code 7240660
_shelx_shelxl_version_number 2018/3
_chemical_oxdiff_formula 'C13 H9 Cl N2 O4'
_shelx_space_group_comment
;
The symmetry employed for this shelxl refinement is uniquely defined
by the following loop, which should always be used as a source of
symmetry information in preference to the above space-group names.
They are only intended as comments.
;
_shelx_estimated_absorpt_t_max 0.937
_shelx_estimated_absorpt_t_min 0.908
_reflns_odcompleteness_completeness 99.76
_reflns_odcompleteness_iscentric 1
_reflns_odcompleteness_theta 26.32
_olex2_refinement_description
;
1. Fixed Uiso
 At 1.2 times of:
  All C(H) groups, All N(H) groups
2.a Aromatic/amide H refined with riding coordinates:
 N2(H6), C10(H7), C3(H5), C5(H3), C12(H8), C6(H2), C4(H4), C13(H9)
;
_olex2_submission_original_sample_id CHZ_PA
_olex2_submission_special_instructions 'No special instructions were received'
_oxdiff_exptl_absorpt_empirical_details
;
Empirical correction (ABSPACK) includes:
- Absorption correction using spherical harmonics
- Frame scaling
;
_oxdiff_exptl_absorpt_empirical_full_max 1.260
_oxdiff_exptl_absorpt_empirical_full_min 0.796

loop_
_space_group_symop_operation_xyz
'x, y, z'
'-x, -y, -z'

loop_
_atom_site_label
_atom_site_type_symbol
_atom_site_fract_x
_atom_site_fract_y
_atom_site_fract_z
_atom_site_U_iso_or_equiv
_atom_site_adp_type
_atom_site_occupancy
_atom_site_site_symmetry_order
_atom_site_calc_flag
_atom_site_refinement_flags_posn
_atom_site_refinement_flags_adp
_atom_site_refinement_flags_occupancy
_atom_site_disorder_assembly
_atom_site_disorder_group
Cl1 Cl 0.32465(6) 0.64048(5) 0.04706(4) 0.05591(15) Uani 1 1 d . . . . .
O4 O 0.79452(15) 0.69664(11) 0.65445(10) 0.0423(2) Uani 1 1 d . . . . .
O1 O 0.89292(17) 0.14000(13) 0.46730(11) 0.0527(3) Uani 1 1 d . . . . .
O2 O 0.68212(19) 0.20154(14) 0.28791(12) 0.0589(3) Uani 1 1 d . . . . .
O3 O 0.94596(17) 0.52131(14) 0.74096(12) 0.0549(3) Uani 1 1 d . . . . .
N1 N 0.91542(17) -0.09720(13) 0.27046(13) 0.0367(3) Uani 1 1 d . . . . .
N2 N 0.76790(17) 0.48477(13) 0.49258(13) 0.0387(3) Uani 1 1 d . . . . .
H6 H 0.781225 0.397118 0.454626 0.046 Uiso 1 1 calc R . . . .
C2 C 0.81827(18) 0.00336(15) 0.22133(14) 0.0336(3) Uani 1 1 d . . . . .
C9 C 0.66256(18) 0.57119(14) 0.41434(14) 0.0327(3) Uani 1 1 d . . . . .
C1 C 0.7958(2) 0.12599(15) 0.33633(15) 0.0376(3) Uani 1 1 d . . . . .
C10 C 0.55433(19) 0.54734(15) 0.26759(15) 0.0379(3) Uani 1 1 d . . . . .
H7 H 0.541541 0.459410 0.197876 0.045 Uiso 1 1 calc R . . . .
C7 C 0.8472(2) 0.55773(16) 0.63758(16) 0.0400(3) Uani 1 1 d . . . . .
C3 C 0.7438(2) -0.01060(17) 0.07178(15) 0.0407(3) Uani 1 1 d . . . . .
H5 H 0.676227 0.058052 0.035172 0.049 Uiso 1 1 calc R . . . .
C8 C 0.68044(19) 0.70319(15) 0.51692(14) 0.0359(3) Uani 1 1 d . . . . .
C11 C 0.4654(2) 0.66231(16) 0.22978(15) 0.0387(3) Uani 1 1 d . . . . .
C5 C 0.8700(2) -0.22881(17) 0.02997(16) 0.0452(3) Uani 1 1 d . . . . .
H3 H 0.888838 -0.307131 -0.033955 0.054 Uiso 1 1 calc R . . . .
C12 C 0.4827(2) 0.79360(17) 0.33180(17) 0.0458(3) Uani 1 1 d . . . . .
H8 H 0.420383 0.867564 0.301543 0.055 Uiso 1 1 calc R . . . .
C6 C 0.9416(2) -0.21250(17) 0.17990(16) 0.0427(3) Uani 1 1 d . . . . .
H2 H 1.007887 -0.280881 0.218734 0.051 Uiso 1 1 calc R . . . .
C4 C 0.7698(2) -0.12773(18) -0.02458(16) 0.0475(4) Uani 1 1 d . . . . .
H4 H 0.719530 -0.137858 -0.126136 0.057 Uiso 1 1 calc R . . . .
C13 C 0.5927(2) 0.81575(17) 0.47954(17) 0.0471(4) Uani 1 1 d . . . . .
H9 H 0.605899 0.903428 0.549710 0.057 Uiso 1 1 calc R . . . .
H1 H 0.967(3) -0.089(2) 0.365(2) 0.067(6) Uiso 1 1 d . . . . .

loop_
_atom_site_aniso_label
_atom_site_aniso_U_11
_atom_site_aniso_U_22
_atom_site_aniso_U_33
_atom_site_aniso_U_23
_atom_site_aniso_U_13
_atom_site_aniso_U_12
Cl1 0.0658(3) 0.0573(3) 0.0419(2) 0.01295(18) 0.00969(18) 0.0223(2)
O4 0.0550(6) 0.0359(5) 0.0341(5) 0.0009(4) 0.0148(4) 0.0141(4)
O1 0.0645(7) 0.0546(7) 0.0324(5) -0.0012(5) 0.0081(5) 0.0233(5)
O2 0.0826(8) 0.0533(7) 0.0455(6) 0.0060(5) 0.0160(6) 0.0420(6)
O3 0.0612(7) 0.0572(7) 0.0448(6) 0.0143(5) 0.0103(5) 0.0217(6)
N1 0.0426(6) 0.0366(6) 0.0294(5) 0.0040(5) 0.0092(5) 0.0145(5)
N2 0.0446(6) 0.0320(6) 0.0402(6) 0.0024(5) 0.0144(5) 0.0164(5)
C2 0.0351(6) 0.0302(6) 0.0335(6) 0.0038(5) 0.0108(5) 0.0081(5)
C9 0.0347(6) 0.0278(6) 0.0373(6) 0.0032(5) 0.0159(5) 0.0098(5)
C1 0.0448(7) 0.0316(7) 0.0353(7) 0.0033(5) 0.0140(6) 0.0104(5)
C10 0.0422(7) 0.0321(7) 0.0365(7) -0.0014(5) 0.0141(6) 0.0100(5)
C7 0.0422(7) 0.0386(7) 0.0409(7) 0.0081(6) 0.0169(6) 0.0111(6)
C3 0.0477(8) 0.0398(7) 0.0352(7) 0.0079(6) 0.0109(6) 0.0178(6)
C8 0.0417(7) 0.0311(6) 0.0338(6) 0.0010(5) 0.0150(5) 0.0087(5)
C11 0.0410(7) 0.0370(7) 0.0384(7) 0.0078(6) 0.0145(6) 0.0102(5)
C5 0.0558(9) 0.0394(8) 0.0389(7) -0.0016(6) 0.0169(7) 0.0162(6)
C12 0.0554(9) 0.0357(7) 0.0516(8) 0.0101(6) 0.0198(7) 0.0214(6)
C6 0.0489(8) 0.0379(7) 0.0424(7) 0.0052(6) 0.0143(6) 0.0190(6)
C4 0.0585(9) 0.0503(9) 0.0296(6) 0.0024(6) 0.0107(6) 0.0175(7)
C13 0.0629(9) 0.0325(7) 0.0465(8) 0.0000(6) 0.0204(7) 0.0186(7)

loop_
_atom_type_symbol
_atom_type_description
_atom_type_scat_dispersion_real
_atom_type_scat_dispersion_imag
_atom_type_scat_source
C C 0.0033 0.0016 'International Tables Vol C Tables 4.2.6.8 and 6.1.1.4'
H H 0.0000 0.0000 'International Tables Vol C Tables 4.2.6.8 and 6.1.1.4'
Cl Cl 0.1484 0.1585 'International Tables Vol C Tables 4.2.6.8 and 6.1.1.4'
N N 0.0061 0.0033 'International Tables Vol C Tables 4.2.6.8 and 6.1.1.4'
O O 0.0106 0.0060 'International Tables Vol C Tables 4.2.6.8 and 6.1.1.4'

loop_
_geom_angle_atom_site_label_1
_geom_angle_atom_site_label_2
_geom_angle_atom_site_label_3
_geom_angle
_geom_angle_site_symmetry_1
_geom_angle_site_symmetry_3
_geom_angle_publ_flag
C8 O4 C7 107.22(10) . . ?
C2 N1 C6 123.06(12) . . ?
C7 N2 C9 110.33(11) . . ?
N1 C2 C1 117.44(11) . . ?
N1 C2 C3 118.70(12) . . ?
C3 C2 C1 123.86(12) . . ?
N2 C9 C8 105.92(11) . . ?
C10 C9 N2 132.85(12) . . ?
C10 C9 C8 121.23(12) . . ?
O1 C1 C2 117.07(12) . . ?
O2 C1 O1 127.16(13) . . ?
O2 C1 C2 115.77(12) . . ?
C9 C10 C11 116.09(12) . . ?
O3 C7 O4 121.41(14) . . ?
O3 C7 N2 131.13(14) . . ?
N2 C7 O4 107.46(12) . . ?
C2 C3 C4 119.59(13) . . ?
O4 C8 C9 109.07(11) . . ?
C13 C8 O4 128.37(12) . . ?
C13 C8 C9 122.56(13) . . ?
C10 C11 Cl1 119.01(11) . . ?
C12 C11 Cl1 118.24(11) . . ?
C12 C11 C10 122.76(13) . . ?
C6 C5 C4 119.02(13) . . ?
C11 C12 C13 120.34(13) . . ?
N1 C6 C5 119.60(13) . . ?
C5 C4 C3 120.02(13) . . ?
C8 C13 C12 117.03(13) . . ?

loop_
_geom_bond_atom_site_label_1
_geom_bond_atom_site_label_2
_geom_bond_distance
_geom_bond_site_symmetry_2
_geom_bond_publ_flag
Cl1 C11 1.7374(14) . ?
O4 C7 1.3953(17) . ?
O4 C8 1.3790(16) . ?
O1 C1 1.2402(17) . ?
O2 C1 1.2360(17) . ?
O3 C7 1.1991(18) . ?
N1 C2 1.3407(17) . ?
N1 C6 1.3428(18) . ?
N2 C9 1.3812(17) . ?
N2 C7 1.3544(18) . ?
C2 C1 1.5207(18) . ?
C2 C3 1.3711(18) . ?
C9 C10 1.3770(18) . ?
C9 C8 1.3876(17) . ?
C10 C11 1.3893(19) . ?
C3 C4 1.387(2) . ?
C8 C13 1.364(2) . ?
C11 C12 1.381(2) . ?
C5 C6 1.370(2) . ?
C5 C4 1.374(2) . ?
C12 C13 1.391(2) . ?
